data_7002357
loop_
_publ_author_name
'McGinley, John'
'McKee, Vickie'
'Toftlund, Hans'
'Walsh, John M. D.'

_publ_section_title
;
 Unusual metal coordination chemistry from an amino-amide derivative of
 4-nitrophenol, a surprising ligand
;
_journal_issue 39
_journal_name_full 'Dalton Transactions'
_journal_page_first 8406
_journal_page_last 8412
_journal_paper_doi 10.1039/b905226g
_journal_year 2009
_chemical_formula_sum 'C9 H12 Cl N3 O4'
_chemical_formula_weight 261.67
_chemical_name_systematic
;
?
;
_space_group_IT_number 2
_symmetry_cell_setting triclinic
_symmetry_space_group_name_Hall '-P 1'
_symmetry_space_group_name_H-M 'P -1'
_atom_sites_solution_hydrogens geom
_atom_sites_solution_primary direct
_atom_sites_solution_secondary difmap
_audit_creation_method SHELXL-97
_cell_angle_alpha 105.349(1)
_cell_angle_beta 92.164(1)
_cell_angle_gamma 91.274(1)
_cell_formula_units_Z 2
_cell_length_a 5.8346(5)
_cell_length_b 8.1575(8)
_cell_length_c 11.8171(11)
_cell_measurement_reflns_used 1864
_cell_measurement_temperature 150(2)
_cell_measurement_theta_max 24.74
_cell_measurement_theta_min 2.73
_cell_volume 541.69(9)
_computing_cell_refinement 'Bruker SAINT'
_computing_data_collection 'Bruker APEX2'
_computing_data_reduction 'Bruker SAINT'
_computing_molecular_graphics 'Bruker SHELXTL'
_computing_publication_material 'Bruker SHELXTL'
_computing_structure_refinement 'SHELXL-97 (Sheldrick, 2008)'
_computing_structure_solution 'SHELXS-97 (Sheldrick, 2008)'
_diffrn_ambient_temperature 150(2)
_diffrn_measured_fraction_theta_full 0.985
_diffrn_measured_fraction_theta_max 0.985
_diffrn_measurement_device_type 'Bruker APEX-II CCD'
_diffrn_measurement_method '\f and \w scans'
_diffrn_radiation_monochromator graphite
_diffrn_radiation_source 'fine-focus sealed tube'
_diffrn_radiation_type MoK\a
_diffrn_radiation_wavelength 0.71073
_diffrn_reflns_av_R_equivalents 0.0247
_diffrn_reflns_av_sigmaI/netI 0.0384
_diffrn_reflns_limit_h_max 7
_diffrn_reflns_limit_h_min -7
_diffrn_reflns_limit_k_max 11
_diffrn_reflns_limit_k_min -11
_diffrn_reflns_limit_l_max 16
_diffrn_reflns_limit_l_min -16
_diffrn_reflns_number 5798
_diffrn_reflns_theta_full 28.99
_diffrn_reflns_theta_max 28.99
_diffrn_reflns_theta_min 1.79
_exptl_absorpt_coefficient_mu 0.361
_exptl_absorpt_correction_T_max 0.9928
_exptl_absorpt_correction_T_min 0.8841
_exptl_absorpt_correction_type multi-scan
_exptl_absorpt_process_details 'SADABS v2007/2, Sheldrick, G.M., (2007)'
_exptl_crystal_colour colourless
_exptl_crystal_density_diffrn 1.604
_exptl_crystal_density_method 'not measured'
_exptl_crystal_description lath
_exptl_crystal_F_000 272
_exptl_crystal_size_max 0.35
_exptl_crystal_size_mid 0.21
_exptl_crystal_size_min 0.02
_refine_diff_density_max 0.428
_refine_diff_density_min -0.270
_refine_diff_density_rms 0.057
_refine_ls_extinction_method none
_refine_ls_goodness_of_fit_ref 1.047
_refine_ls_hydrogen_treatment mixed
_refine_ls_matrix_type full
_refine_ls_number_parameters 160
_refine_ls_number_reflns 2834
_refine_ls_number_restraints 0
_refine_ls_restrained_S_all 1.047
_refine_ls_R_factor_all 0.0504
_refine_ls_R_factor_gt 0.0374
_refine_ls_shift/su_max 0.001
_refine_ls_shift/su_mean 0.000
_refine_ls_structure_factor_coef Fsqd
_refine_ls_weighting_details 'calc w=1/[\s^2^(Fo^2^)+(0.0472P)^2^+0.1264P] where P=(Fo^2^+2Fc^2^)/3'
_refine_ls_weighting_scheme calc
_refine_ls_wR_factor_gt 0.0915
_refine_ls_wR_factor_ref 0.0976
_reflns_number_gt 2275
_reflns_number_total 2834
_reflns_threshold_expression >2sigma(I)
_cod_data_source_file b905226g.txt
_cod_data_source_block Compound2(jw683)
_cod_depositor_comments
;
The following automatic conversions were performed:
'_symmetry_cell_setting' value 'Triclinic' changed to 'triclinic'
according to '/home/saulius/struct/CIF-dictionaries/cif_core.dic'
dictionary named 'cif_core.dic' version 2.4.1 from 2010-06-29.

Automatic conversion script
Id: cif_fix_enum 1527 2010-12-29 10:47:43Z saulius 
;
_cod_original_sg_symbol_H-M P-1
_cod_database_code 7002357

loop_
_symmetry_equiv_pos_as_xyz
'x, y, z'
'-x, -y, -z'

loop_
_atom_site_label
_atom_site_type_symbol
_atom_site_fract_x
_atom_site_fract_y
_atom_site_fract_z
_atom_site_U_iso_or_equiv
_atom_site_adp_type
_atom_site_occupancy
_atom_site_symmetry_multiplicity
_atom_site_calc_flag
_atom_site_refinement_flags
_atom_site_disorder_assembly
_atom_site_disorder_group
O1 O 0.4025(2) 0.91031(18) 0.13918(11) 0.0304(3) Uani 1 1 d . . .
H1O H 0.386(4) 0.889(3) 0.211(2) 0.036 Uiso 1 1 d . . .
C1 C 0.2189(3) 0.8406(2) 0.07048(14) 0.0212(3) Uani 1 1 d . . .
C2 C 0.2131(3) 0.8541(2) -0.04513(15) 0.0242(4) Uani 1 1 d . . .
H2 H 0.3359 0.9117 -0.0708 0.029 Uiso 1 1 calc R . .
C3 C 0.0328(3) 0.7855(2) -0.12159(14) 0.0216(3) Uani 1 1 d . . .
H3 H 0.0281 0.7954 -0.1999 0.026 Uiso 1 1 calc R . .
C4 C -0.1439(3) 0.7006(2) -0.08172(13) 0.0182(3) Uani 1 1 d . . .
N1 N -0.3294(2) 0.61858(18) -0.16425(12) 0.0215(3) Uani 1 1 d . . .
O2 O -0.3354(2) 0.63632(17) -0.26403(10) 0.0300(3) Uani 1 1 d . . .
O3 O -0.4733(2) 0.53126(18) -0.13049(11) 0.0345(3) Uani 1 1 d . . .
C5 C -0.1442(3) 0.6856(2) 0.03194(14) 0.0188(3) Uani 1 1 d . . .
H5 H -0.2681 0.6274 0.0562 0.023 Uiso 1 1 calc R . .
C6 C 0.0379(3) 0.75601(19) 0.11096(13) 0.0179(3) Uani 1 1 d . . .
C7 C 0.0550(3) 0.7396(2) 0.23417(14) 0.0191(3) Uani 1 1 d . . .
O4 O 0.2210(2) 0.80580(16) 0.30113(10) 0.0266(3) Uani 1 1 d . . .
N2 N -0.1084(2) 0.64714(18) 0.26768(12) 0.0200(3) Uani 1 1 d . . .
H1N H -0.215(3) 0.606(3) 0.2232(17) 0.024 Uiso 1 1 d . . .
C8 C -0.0966(3) 0.5982(2) 0.37764(14) 0.0210(3) Uani 1 1 d . . .
H8A H 0.0497 0.6433 0.4210 0.025 Uiso 1 1 calc R . .
H8B H -0.0965 0.4725 0.3598 0.025 Uiso 1 1 calc R . .
C9 C -0.2941(3) 0.6623(2) 0.45567(14) 0.0213(3) Uani 1 1 d . . .
H9A H -0.4388 0.6448 0.4069 0.026 Uiso 1 1 calc R . .
H9B H -0.3071 0.5951 0.5138 0.026 Uiso 1 1 calc R . .
N3 N -0.2633(2) 0.84555(17) 0.51876(12) 0.0215(3) Uani 1 1 d . . .
H3A H -0.3855 0.8789 0.5640 0.032 Uiso 1 1 calc R . .
H3B H -0.2533 0.9080 0.4656 0.032 Uiso 1 1 calc R . .
H3C H -0.1324 0.8619 0.5652 0.032 Uiso 1 1 calc R . .
Cl1 Cl 0.24932(7) 0.88977(5) 0.63215(3) 0.02332(12) Uani 1 1 d . . .

loop_
_atom_site_aniso_label
_atom_site_aniso_U_11
_atom_site_aniso_U_22
_atom_site_aniso_U_33
_atom_site_aniso_U_23
_atom_site_aniso_U_13
_atom_site_aniso_U_12
O1 0.0250(7) 0.0419(8) 0.0239(6) 0.0099(6) -0.0022(5) -0.0175(6)
C1 0.0203(8) 0.0225(8) 0.0199(8) 0.0046(6) 0.0023(6) -0.0045(6)
C2 0.0250(9) 0.0251(8) 0.0237(8) 0.0087(7) 0.0056(7) -0.0083(7)
C3 0.0266(8) 0.0219(8) 0.0177(7) 0.0072(6) 0.0050(6) -0.0017(7)
C4 0.0186(7) 0.0188(7) 0.0171(7) 0.0048(6) -0.0001(6) -0.0028(6)
N1 0.0219(7) 0.0235(7) 0.0189(6) 0.0059(5) 0.0004(5) -0.0018(6)
O2 0.0335(7) 0.0409(8) 0.0170(6) 0.0114(5) -0.0035(5) -0.0055(6)
O3 0.0291(7) 0.0479(8) 0.0278(7) 0.0151(6) -0.0051(5) -0.0209(6)
C5 0.0170(7) 0.0209(8) 0.0197(7) 0.0072(6) 0.0037(6) -0.0030(6)
C6 0.0191(8) 0.0176(7) 0.0173(7) 0.0050(6) 0.0031(6) -0.0009(6)
C7 0.0198(8) 0.0192(7) 0.0184(7) 0.0049(6) 0.0027(6) 0.0000(6)
O4 0.0240(6) 0.0341(7) 0.0213(6) 0.0081(5) -0.0037(5) -0.0093(5)
N2 0.0206(7) 0.0243(7) 0.0156(6) 0.0067(5) -0.0009(5) -0.0052(6)
C8 0.0254(8) 0.0223(8) 0.0171(7) 0.0079(6) 0.0030(6) -0.0001(6)
C9 0.0221(8) 0.0252(8) 0.0177(7) 0.0078(6) 0.0021(6) -0.0067(7)
N3 0.0186(7) 0.0259(7) 0.0213(7) 0.0085(6) 0.0025(5) -0.0012(6)
Cl1 0.0185(2) 0.0318(2) 0.0223(2) 0.01191(16) 0.00155(14) -0.00320(15)

loop_
_atom_type_symbol
_atom_type_description
_atom_type_scat_dispersion_real
_atom_type_scat_dispersion_imag
_atom_type_scat_source
C C 0.0033 0.0016 'International Tables Vol C Tables 4.2.6.8 and 6.1.1.4'
H H 0.0000 0.0000 'International Tables Vol C Tables 4.2.6.8 and 6.1.1.4'
N N 0.0061 0.0033 'International Tables Vol C Tables 4.2.6.8 and 6.1.1.4'
O O 0.0106 0.0060 'International Tables Vol C Tables 4.2.6.8 and 6.1.1.4'
Cl Cl 0.1484 0.1585 'International Tables Vol C Tables 4.2.6.8 and 6.1.1.4'

loop_
_geom_angle_atom_site_label_1
_geom_angle_atom_site_label_2
_geom_angle_atom_site_label_3
_geom_angle
_geom_angle_site_symmetry_1
_geom_angle_site_symmetry_3
_geom_angle_publ_flag
O1 C1 C2 116.85(14) . . ?
O1 C1 C6 122.46(14) . . ?
C2 C1 C6 120.70(15) . . ?
C3 C2 C1 120.75(15) . . ?
C2 C3 C4 118.37(15) . . ?
C5 C4 C3 122.38(15) . . ?
C5 C4 N1 118.83(13) . . ?
C3 C4 N1 118.73(14) . . ?
O2 N1 O3 122.73(14) . . ?
O2 N1 C4 119.35(13) . . ?
O3 N1 C4 117.90(13) . . ?
C4 C5 C6 119.80(14) . . ?
C5 C6 C1 118.00(14) . . ?
C5 C6 C7 123.12(14) . . ?
C1 C6 C7 118.83(14) . . ?
O4 C7 N2 121.66(15) . . ?
O4 C7 C6 120.40(14) . . ?
N2 C7 C6 117.89(14) . . ?
C7 N2 C8 124.03(14) . . ?
N2 C8 C9 113.19(14) . . ?
N3 C9 C8 112.35(13) . . ?

loop_
_geom_bond_atom_site_label_1
_geom_bond_atom_site_label_2
_geom_bond_distance
_geom_bond_site_symmetry_2
_geom_bond_publ_flag
O1 C1 1.3392(19) . ?
C1 C2 1.399(2) . ?
C1 C6 1.414(2) . ?
C2 C3 1.368(2) . ?
C3 C4 1.393(2) . ?
C4 C5 1.381(2) . ?
C4 N1 1.454(2) . ?
N1 O2 1.2246(18) . ?
N1 O3 1.2332(18) . ?
C5 C6 1.395(2) . ?
C6 C7 1.497(2) . ?
C7 O4 1.2440(19) . ?
C7 N2 1.338(2) . ?
N2 C8 1.457(2) . ?
C8 C9 1.518(2) . ?
C9 N3 1.486(2) . ?

loop_
_geom_hbond_atom_site_label_D
_geom_hbond_atom_site_label_H
_geom_hbond_atom_site_label_A
_geom_hbond_distance_DH
_geom_hbond_distance_HA
_geom_hbond_distance_DA
_geom_hbond_angle_DHA
_geom_hbond_site_symmetry_A
O1 H1O O4 0.91(2) 1.72(2) 2.5471(17) 148(2) .
N2 H1N O3 0.80(2) 2.21(2) 2.9995(19) 168(2) 2_465
N3 H3A Cl1 0.91 2.30 3.1762(14) 161.1 1_455
N3 H3B Cl1 0.91 2.25 3.1449(14) 167.3 2_576
N3 H3C Cl1 0.91 2.32 3.2041(14) 163.6 .
N2 H1N O3 0.80(2) 2.21(2) 2.9995(19) 168(2) 2_465
